data_7028701
loop_
_publ_author_name
'Sanz, Sergio'
'Frost, Jamie M.'
'Lorusso, Giulia'
'Evangelisti, Marco'
'Pitak, Mateusz B.'
'Coles, Simon J.'
'Nichol, Gary S.'
'Brechin, Euan K.'

_publ_section_title
;
 Combining oxime-based [Mn6] clusters with cyanometalates: 1D chains of
 [Mn6] SMMs from [M(CN)2](-) (M = Au, Ag).
;
_journal_issue 12
_journal_name_full 'Dalton transactions (Cambridge, England : 2003)'
_journal_page_first 4622
_journal_page_last 4625
_journal_paper_doi 10.1039/c3dt53502a
_journal_volume 43
_journal_year 2014
_chemical_formula_moiety ' C37 H36 Au Mn3 N6 O8, C H4 O '
_chemical_formula_sum 'C38 H40 Au Mn3 N6 O9'
_chemical_formula_weight 1086.23
_chemical_name_systematic
;
 ?
;
_space_group_crystal_system triclinic
_space_group_IT_number 2
_space_group_name_Hall '-P 1'
_space_group_name_H-M_alt 'P -1'
_symmetry_space_group_name_Hall '-P 1'
_symmetry_space_group_name_H-M 'P -1'
_atom_sites_solution_hydrogens mixed
_audit_creation_method SHELXL-2013
_cell_angle_alpha 62.714(4)
_cell_angle_beta 76.424(5)
_cell_angle_gamma 89.144(6)
_cell_formula_units_Z 2
_cell_length_a 12.9132(3)
_cell_length_b 13.2833(4)
_cell_length_c 13.3983(9)
_cell_measurement_reflns_used 23523
_cell_measurement_temperature 100(2)
_cell_measurement_theta_max 27.5
_cell_measurement_theta_min 3.0
_cell_volume 1973.96(18)
_computing_cell_refinement 'CrystalClear-SM Expert 3.1 b27 (Rigaku, 2012)'
_computing_data_collection 'CrystalClear-SM Expert 3.1 b18 (Rigaku, 2012)'
_computing_data_reduction 'CrystalClear-SM Expert 3.1 b27 (Rigaku, 2012)'
_computing_molecular_graphics 'DIAMOND (Brandenburg & Putz,1999), MERCURY 3.1(J.Appl.Cryst.41,466-470, 2008 )'
_computing_publication_material 'WinGX, ver.2013.3 (L.J. Farrugia, J.App.Cryst.(2012),45,849-854)'
_computing_structure_refinement 'SHELXL-2013 (Sheldrick, 2008)'
_computing_structure_solution 'SHELXL-2013 (Sheldrick, 2008)'
_diffrn_ambient_temperature 100(2)
_diffrn_detector CCD
_diffrn_detector_area_resol_mean 28.5714
_diffrn_measured_fraction_theta_full 0.998
_diffrn_measured_fraction_theta_max 0.998
_diffrn_measurement_device
;
AFC12 (Right): Kappa 3 circle
;
_diffrn_measurement_device_type
;
Rigaku Saturn724+ (2x2 bin mode)
;
_diffrn_measurement_method 'profile data from \w-scans'
_diffrn_measurement_specimen_support MiTeGen
_diffrn_radiation_monochromator Confocal
_diffrn_radiation_type 'Mo K\a'
_diffrn_radiation_wavelength 0.71075
_diffrn_reflns_av_R_equivalents 0.0501
_diffrn_reflns_av_unetI/netI 0.0573
_diffrn_reflns_Laue_measured_fraction_full 0.998
_diffrn_reflns_Laue_measured_fraction_max 0.998
_diffrn_reflns_limit_h_max 15
_diffrn_reflns_limit_h_min -16
_diffrn_reflns_limit_k_max 17
_diffrn_reflns_limit_k_min -17
_diffrn_reflns_limit_l_max 17
_diffrn_reflns_limit_l_min -17
_diffrn_reflns_number 26779
_diffrn_reflns_point_group_measured_fraction_full 0.998
_diffrn_reflns_point_group_measured_fraction_max 0.998
_diffrn_reflns_theta_full 25.242
_diffrn_reflns_theta_max 27.484
_diffrn_reflns_theta_min 3.003
_diffrn_source 'Rotating Anode'
_diffrn_source_current 55.0
_diffrn_source_power 2.5
_diffrn_source_voltage 45.0
_exptl_absorpt_coefficient_mu 4.704
_exptl_absorpt_correction_T_max 1.000
_exptl_absorpt_correction_T_min 0.739
_exptl_absorpt_correction_type multi-scan
_exptl_absorpt_process_details 'CrystalClear-SM Expert 3.1 b27 (Rigaku, 2012)'
_exptl_crystal_colour brown
_exptl_crystal_density_diffrn 1.828
_exptl_crystal_description lath
_exptl_crystal_F_000 1072
_exptl_crystal_size_max 0.170
_exptl_crystal_size_mid 0.020
_exptl_crystal_size_min 0.010
_refine_diff_density_max 1.222
_refine_diff_density_min -1.550
_refine_diff_density_rms 0.152
_refine_ls_extinction_method none
_refine_ls_goodness_of_fit_ref 1.045
_refine_ls_hydrogen_treatment mixed
_refine_ls_matrix_type full
_refine_ls_number_parameters 523
_refine_ls_number_reflns 9025
_refine_ls_number_restraints 3
_refine_ls_restrained_S_all 1.045
_refine_ls_R_factor_all 0.0507
_refine_ls_R_factor_gt 0.0389
_refine_ls_shift/su_max 0.001
_refine_ls_shift/su_mean 0.000
_refine_ls_structure_factor_coef Fsqd
_refine_ls_weighting_details 'w=1/[\s^2^(Fo^2^)+(0.0159P)^2^+7.2203P] where P=(Fo^2^+2Fc^2^)/3'
_refine_ls_weighting_scheme calc
_refine_ls_wR_factor_gt 0.0758
_refine_ls_wR_factor_ref 0.0799
_reflns_Friedel_coverage 0.000
_reflns_number_gt 7670
_reflns_number_total 9025
_reflns_threshold_expression 'I > 2\s(I)'
_cod_data_source_file c3dt53502a.txt
_cod_data_source_block compound1
_cod_depositor_comments
;
The following automatic conversions were performed:

'_exptl_absorpt_correction_type' value 'Multi-scan' changed to
'multi-scan' according to
/usr/data/users/saulius/automatic-downloads/current/RSC/lib/dictionaries/cif_core.dic
dictionary named 'cif_core.dic' version 2.4.2 from 2011-04-26.

Automatic conversion script
Id: cif_fix_values 2281 2013-09-26 08:29:07Z andrius 
;
_cod_original_cell_volume 1973.96(17)
_cod_database_code 7028701
_shelx_space_group_comment
;
The symmetry employed for this shelxl refinement is uniquely defined
by the following loop, which should always be used as a source of
symmetry information in preference to the above space-group names.
They are only intended as comments.
;
_shelx_estimated_absorpt_t_min 0.502
_shelx_estimated_absorpt_t_max 0.954
_shelxl_version_number 2013-4

loop_
_space_group_symop_operation_xyz
'x, y, z'
'-x, -y, -z'

loop_
_atom_site_label
_atom_site_type_symbol
_atom_site_fract_x
_atom_site_fract_y
_atom_site_fract_z
_atom_site_U_iso_or_equiv
_atom_site_adp_type
_atom_site_occupancy
_atom_site_site_symmetry_order
_atom_site_calc_flag
_atom_site_refinement_flags_posn
_atom_site_refinement_flags_adp
C1 C 0.7201(3) -0.1885(4) 0.5431(4) 0.0143(9) Uani 1 1 d . .
C2 C 0.8259(4) -0.1688(4) 0.5429(4) 0.0200(10) Uani 1 1 d . .
H2 H 0.8553 -0.0934 0.5178 0.024 Uiso 1 1 calc R U
C3 C 0.8885(4) -0.2571(4) 0.5785(5) 0.0242(11) Uani 1 1 d . .
H3 H 0.9600 -0.2422 0.5791 0.029 Uiso 1 1 calc R U
C4 C 0.8478(4) -0.3679(4) 0.6137(5) 0.0265(12) Uani 1 1 d . .
H4 H 0.8903 -0.4291 0.6410 0.032 Uiso 1 1 calc R U
C5 C 0.7454(4) -0.3877(4) 0.6086(4) 0.0238(11) Uani 1 1 d . .
H5 H 0.7191 -0.4628 0.6289 0.029 Uiso 1 1 calc R U
C6 C 0.6785(4) -0.2998(4) 0.5740(4) 0.0156(9) Uani 1 1 d . .
C7 C 0.5702(3) -0.3265(4) 0.5711(4) 0.0150(9) Uani 1 1 d . .
C8 C 0.5427(4) -0.4317(4) 0.5632(4) 0.0213(10) Uani 1 1 d . .
H8A H 0.6091 -0.4556 0.5296 0.026 Uiso 1 1 calc R U
H8B H 0.4950 -0.4140 0.5105 0.026 Uiso 1 1 calc R U
C9 C 0.4869(5) -0.5303(4) 0.6829(5) 0.0320(13) Uani 1 1 d . .
H9A H 0.5335 -0.5475 0.7355 0.048 Uiso 1 1 calc R U
H9B H 0.4722 -0.5979 0.6747 0.048 Uiso 1 1 calc R U
H9C H 0.4193 -0.5083 0.7147 0.048 Uiso 1 1 calc R U
C10 C 0.7222(4) -0.1396(4) 0.2281(4) 0.0170(9) Uani 1 1 d . .
C11 C 0.7920(4) -0.1981(4) 0.1810(4) 0.0212(10) Uani 1 1 d . .
H11 H 0.8604 -0.2101 0.1967 0.025 Uiso 1 1 calc R U
C12 C 0.7625(4) -0.2383(4) 0.1123(4) 0.0261(11) Uani 1 1 d . .
H12 H 0.8102 -0.2793 0.0829 0.031 Uiso 1 1 calc R U
C13 C 0.6639(4) -0.2199(4) 0.0854(4) 0.0250(11) Uani 1 1 d . .
H13 H 0.6466 -0.2418 0.0325 0.030 Uiso 1 1 calc R U
C14 C 0.5922(4) -0.1694(4) 0.1367(4) 0.0198(10) Uani 1 1 d . .
H14 H 0.5235 -0.1601 0.1215 0.024 Uiso 1 1 calc R U
C15 C 0.6172(4) -0.1309(4) 0.2112(4) 0.0166(9) Uani 1 1 d . .
C16 C 0.5324(3) -0.0950(4) 0.2777(4) 0.0135(9) Uani 1 1 d . .
C17 C 0.4167(4) -0.1243(4) 0.2895(4) 0.0190(10) Uani 1 1 d . .
H17A H 0.3738 -0.1424 0.3685 0.023 Uiso 1 1 calc R U
H17B H 0.4094 -0.1923 0.2784 0.023 Uiso 1 1 calc R U
C18 C 0.3746(4) -0.0238(5) 0.1988(5) 0.0323(13) Uani 1 1 d . .
H18A H 0.3780 0.0422 0.2128 0.048 Uiso 1 1 calc R U
H18B H 0.3001 -0.0450 0.2049 0.048 Uiso 1 1 calc R U
H18C H 0.4187 -0.0043 0.1208 0.048 Uiso 1 1 calc R U
C19 C 0.8969(3) 0.4142(4) 0.2713(4) 0.0145(9) Uani 1 1 d . .
C20 C 0.9189(4) 0.5229(4) 0.2594(4) 0.0180(10) Uani 1 1 d . .
H20 H 0.8737 0.5472 0.3094 0.022 Uiso 1 1 calc R U
C21 C 1.0064(4) 0.5945(4) 0.1747(4) 0.0224(11) Uani 1 1 d . .
H21 H 1.0205 0.6681 0.1670 0.027 Uiso 1 1 calc R U
C22 C 1.0731(4) 0.5619(4) 0.1017(4) 0.0248(11) Uani 1 1 d . .
H22 H 1.1339 0.6114 0.0451 0.030 Uiso 1 1 calc R U
C23 C 1.0511(4) 0.4559(4) 0.1115(4) 0.0207(10) Uani 1 1 d . .
H23 H 1.0974 0.4338 0.0603 0.025 Uiso 1 1 calc R U
C24 C 0.9621(3) 0.3791(4) 0.1949(4) 0.0148(9) Uani 1 1 d . .
C25 C 0.9440(3) 0.2666(4) 0.2022(4) 0.0157(9) Uani 1 1 d . .
C26 C 1.0283(4) 0.2237(4) 0.1362(4) 0.0215(10) Uani 1 1 d . .
H26A H 0.9943 0.1624 0.1281 0.026 Uiso 1 1 calc R U
H26B H 1.0597 0.2866 0.0572 0.026 Uiso 1 1 calc R U
C27 C 1.1161(4) 0.1786(5) 0.1963(5) 0.0311(13) Uani 1 1 d . .
H27A H 1.1539 0.2406 0.1988 0.047 Uiso 1 1 calc R U
H27B H 1.1667 0.1472 0.1537 0.047 Uiso 1 1 calc R U
H27C H 1.0850 0.1185 0.2758 0.047 Uiso 1 1 calc R U
C28 C 0.6607(4) 0.2009(4) 0.0551(4) 0.0185(10) Uani 1 1 d . .
H28 H 0.6074 0.2199 0.1041 0.022 Uiso 1 1 calc R U
C29 C 0.6636(4) 0.2496(4) -0.0618(4) 0.0220(11) Uani 1 1 d . .
H29 H 0.6131 0.3005 -0.0914 0.026 Uiso 1 1 calc R U
C30 C 0.7404(4) 0.2236(4) -0.1350(4) 0.0224(11) Uani 1 1 d . .
H30 H 0.7430 0.2550 -0.2153 0.027 Uiso 1 1 calc R U
C31 C 0.8143(3) 0.1493(4) -0.0874(4) 0.0169(9) Uani 1 1 d . .
C32 C 0.8056(3) 0.1052(4) 0.0308(4) 0.0164(9) Uani 1 1 d . .
H32 H 0.8565 0.0561 0.0627 0.020 Uiso 1 1 calc R U
C33 C 0.8987(4) 0.1189(4) -0.1575(4) 0.0223(10) Uani 1 1 d . .
C34 C 0.9690(4) 0.0946(5) -0.2148(5) 0.0294(12) Uani 1 1 d . .
H34 H 1.0253 0.0751 -0.2606 0.035 Uiso 1 1 calc R U
C35 C 0.8452(4) 0.0956(5) 0.5519(5) 0.0309(13) Uani 1 1 d D .
H35A H 0.9068 0.0862 0.4992 0.046 Uiso 1 1 calc R U
H35B H 0.8330 0.0304 0.6296 0.046 Uiso 1 1 calc R U
H35C H 0.8595 0.1658 0.5557 0.046 Uiso 1 1 calc R U
C36 C 0.8824(5) 0.3907(5) 0.5620(5) 0.0388(14) Uani 1 1 d . .
H36A H 0.9029 0.4708 0.5042 0.058 Uiso 1 1 calc R U
H36B H 0.9270 0.3426 0.5360 0.058 Uiso 1 1 calc R U
H36C H 0.8926 0.3791 0.6366 0.058 Uiso 1 1 calc R U
C37 C 0.4165(4) 0.3003(4) 0.1633(4) 0.0169(9) Uani 1 1 d . .
C38 C 0.3227(4) 0.5481(4) -0.0960(4) 0.0176(10) Uani 1 1 d . .
Au1 Au 0.37186(2) 0.42744(2) 0.03443(2) 0.01707(6) Uani 1 1 d . .
Mn1 Mn 0.70525(5) 0.02940(5) 0.30250(6) 0.01212(14) Uani 1 1 d . .
Mn2 Mn 0.48813(5) 0.12423(5) 0.40182(5) 0.01107(14) Uani 1 1 d . .
Mn3 Mn 0.72334(5) 0.24886(5) 0.34533(6) 0.01245(14) Uani 1 1 d D .
N1 N 0.4957(3) -0.2624(3) 0.5795(3) 0.0133(8) Uani 1 1 d . .
N2 N 0.5592(3) -0.0379(3) 0.3265(3) 0.0122(7) Uani 1 1 d . .
N3 N 0.8538(3) 0.2033(3) 0.2666(3) 0.0127(7) Uani 1 1 d . .
N4 N 0.7290(3) 0.1285(3) 0.1024(3) 0.0162(8) Uani 1 1 d . .
N5 N 0.4422(3) 0.2256(3) 0.2362(3) 0.0172(8) Uani 1 1 d . .
N6 N 0.2936(3) 0.6144(3) -0.1715(3) 0.0181(8) Uani 1 1 d . .
O1 O 0.6609(2) -0.0988(2) 0.5142(2) 0.0117(6) Uani 1 1 d . .
O2 O 0.3973(2) -0.2905(3) 0.5722(3) 0.0153(6) Uani 1 1 d . .
O3 O 0.7588(2) -0.0956(3) 0.2861(3) 0.0150(6) Uani 1 1 d . .
O4 O 0.4781(2) -0.0224(2) 0.4063(2) 0.0109(6) Uani 1 1 d . .
O5 O 0.8150(2) 0.3461(3) 0.3607(3) 0.0158(7) Uani 1 1 d . .
O6 O 0.8455(2) 0.0924(2) 0.2836(3) 0.0153(6) Uani 1 1 d . .
O7 O 0.6371(2) 0.1405(2) 0.3373(2) 0.0125(6) Uani 1 1 d . .
O8 O 0.7523(2) 0.1022(3) 0.5096(3) 0.0188(7) Uani 1 1 d D .
O9 O 0.7730(3) 0.3608(3) 0.5754(3) 0.0354(9) Uani 1 1 d . .
H9 H 0.7669 0.3533 0.5181 0.053 Uiso 1 1 calc R U
H8 H 0.724(3) 0.0323(12) 0.536(4) 0.053 Uiso 1 1 d D U

loop_
_atom_site_aniso_label
_atom_site_aniso_U_11
_atom_site_aniso_U_22
_atom_site_aniso_U_33
_atom_site_aniso_U_23
_atom_site_aniso_U_13
_atom_site_aniso_U_12
C1 0.013(2) 0.015(2) 0.013(2) -0.0052(18) -0.0043(17) 0.0058(17)
C2 0.019(2) 0.018(2) 0.025(3) -0.012(2) -0.006(2) 0.0020(18)
C3 0.015(2) 0.029(3) 0.035(3) -0.017(2) -0.013(2) 0.007(2)
C4 0.021(2) 0.024(3) 0.039(3) -0.015(2) -0.015(2) 0.015(2)
C5 0.023(3) 0.017(2) 0.032(3) -0.011(2) -0.009(2) 0.0065(19)
C6 0.019(2) 0.016(2) 0.016(2) -0.0096(18) -0.0073(18) 0.0043(17)
C7 0.017(2) 0.012(2) 0.013(2) -0.0039(18) -0.0007(17) 0.0007(17)
C8 0.020(2) 0.015(2) 0.032(3) -0.015(2) -0.004(2) 0.0050(18)
C9 0.040(3) 0.015(3) 0.036(3) -0.010(2) -0.003(3) -0.001(2)
C10 0.021(2) 0.013(2) 0.015(2) -0.0075(18) -0.0009(18) 0.0009(17)
C11 0.020(2) 0.022(2) 0.026(3) -0.016(2) -0.004(2) 0.0041(19)
C12 0.029(3) 0.024(3) 0.026(3) -0.017(2) 0.002(2) 0.008(2)
C13 0.035(3) 0.024(3) 0.024(3) -0.020(2) -0.005(2) 0.000(2)
C14 0.021(2) 0.022(2) 0.017(2) -0.011(2) -0.0028(19) -0.0006(19)
C15 0.021(2) 0.013(2) 0.013(2) -0.0057(18) 0.0008(18) 0.0002(17)
C16 0.019(2) 0.010(2) 0.012(2) -0.0039(17) -0.0052(17) 0.0016(16)
C17 0.021(2) 0.018(2) 0.022(2) -0.013(2) -0.0049(19) 0.0003(18)
C18 0.038(3) 0.029(3) 0.043(3) -0.021(3) -0.023(3) 0.009(2)
C19 0.010(2) 0.014(2) 0.018(2) -0.0056(18) -0.0046(17) 0.0003(16)
C20 0.019(2) 0.012(2) 0.024(2) -0.0098(19) -0.0054(19) 0.0048(17)
C21 0.022(2) 0.014(2) 0.031(3) -0.009(2) -0.010(2) -0.0001(18)
C22 0.019(2) 0.020(3) 0.026(3) -0.004(2) -0.002(2) -0.0046(19)
C23 0.016(2) 0.019(2) 0.022(2) -0.008(2) 0.0023(19) -0.0025(18)
C24 0.014(2) 0.014(2) 0.012(2) -0.0035(18) -0.0027(17) 0.0003(17)
C25 0.017(2) 0.015(2) 0.012(2) -0.0047(18) -0.0030(18) 0.0003(17)
C26 0.018(2) 0.019(2) 0.026(3) -0.010(2) -0.002(2) -0.0005(18)
C27 0.028(3) 0.040(3) 0.030(3) -0.019(3) -0.012(2) 0.018(2)
C28 0.018(2) 0.020(2) 0.017(2) -0.0093(19) -0.0024(18) 0.0011(18)
C29 0.019(2) 0.022(3) 0.023(2) -0.007(2) -0.010(2) 0.0047(19)
C30 0.019(2) 0.030(3) 0.015(2) -0.009(2) -0.0031(19) -0.001(2)
C31 0.015(2) 0.017(2) 0.019(2) -0.0110(19) 0.0008(18) -0.0055(17)
C32 0.014(2) 0.014(2) 0.020(2) -0.0087(19) -0.0009(18) -0.0011(17)
C33 0.024(3) 0.026(3) 0.018(2) -0.012(2) -0.005(2) -0.004(2)
C34 0.025(3) 0.038(3) 0.027(3) -0.019(3) -0.001(2) 0.001(2)
C35 0.034(3) 0.027(3) 0.043(3) -0.019(3) -0.023(3) 0.007(2)
C36 0.038(3) 0.041(4) 0.043(4) -0.024(3) -0.010(3) -0.002(3)
C37 0.019(2) 0.015(2) 0.015(2) -0.0049(19) -0.0058(19) 0.0052(18)
C38 0.018(2) 0.015(2) 0.019(2) -0.009(2) -0.0031(19) 0.0031(18)
Au1 0.02027(9) 0.01424(9) 0.01519(9) -0.00459(7) -0.00690(7) 0.00420(6)
Mn1 0.0120(3) 0.0115(3) 0.0137(3) -0.0071(3) -0.0022(3) 0.0014(2)
Mn2 0.0110(3) 0.0088(3) 0.0123(3) -0.0046(3) -0.0019(3) 0.0007(2)
Mn3 0.0122(3) 0.0102(3) 0.0136(3) -0.0053(3) -0.0013(3) -0.0007(2)
N1 0.0116(17) 0.0112(18) 0.0149(18) -0.0048(15) -0.0020(14) -0.0006(14)
N2 0.0154(18) 0.0101(17) 0.0097(17) -0.0045(14) -0.0010(14) 0.0034(14)
N3 0.0163(18) 0.0107(18) 0.0124(18) -0.0056(15) -0.0053(15) 0.0016(14)
N4 0.0165(19) 0.017(2) 0.0145(19) -0.0085(16) 0.0001(15) -0.0013(15)
N5 0.0180(19) 0.017(2) 0.018(2) -0.0110(17) -0.0025(16) 0.0001(15)
N6 0.019(2) 0.017(2) 0.0162(19) -0.0056(17) -0.0047(16) 0.0011(16)
O1 0.0116(14) 0.0097(14) 0.0132(15) -0.0052(12) -0.0026(12) 0.0027(11)
O2 0.0108(14) 0.0180(16) 0.0196(16) -0.0112(14) -0.0029(12) -0.0004(12)
O3 0.0161(15) 0.0157(16) 0.0160(15) -0.0103(13) -0.0030(13) 0.0035(12)
O4 0.0127(14) 0.0103(14) 0.0113(14) -0.0070(12) -0.0015(12) 0.0022(11)
O5 0.0162(15) 0.0157(16) 0.0138(15) -0.0075(13) 0.0004(12) -0.0006(12)
O6 0.0158(15) 0.0106(15) 0.0186(16) -0.0077(13) -0.0013(13) 0.0009(12)
O7 0.0110(14) 0.0111(15) 0.0136(15) -0.0060(12) 0.0008(12) -0.0002(11)
O8 0.0180(16) 0.0179(17) 0.0178(16) -0.0061(14) -0.0043(13) -0.0010(13)
O9 0.043(2) 0.037(2) 0.027(2) -0.0197(19) 0.0008(18) -0.0051(18)

loop_
_atom_type_symbol
_atom_type_description
_atom_type_scat_dispersion_real
_atom_type_scat_dispersion_imag
_atom_type_scat_source
C C 0.0030 0.0020 'International Tables Vol C Tables 4.2.6.8 and 6.1.1.4'
H H 0.0000 0.0000 'International Tables Vol C Tables 4.2.6.8 and 6.1.1.4'
Au Au -2.0133 8.8022 'International Tables Vol C Tables 4.2.6.8 and 6.1.1.4'
Mn Mn 0.3368 0.7283 'International Tables Vol C Tables 4.2.6.8 and 6.1.1.4'
N N 0.0060 0.0030 'International Tables Vol C Tables 4.2.6.8 and 6.1.1.4'
O O 0.0110 0.0060 'International Tables Vol C Tables 4.2.6.8 and 6.1.1.4'

loop_
_geom_angle_atom_site_label_1
_geom_angle_atom_site_label_2
_geom_angle_atom_site_label_3
_geom_angle
_geom_angle_site_symmetry_1
_geom_angle_site_symmetry_3
O1 C1 C2 117.8(4) . .
O1 C1 C6 122.8(4) . .
C2 C1 C6 119.4(4) . .
C3 C2 C1 120.9(4) . .
C3 C2 H2 119.5 . .
C1 C2 H2 119.5 . .
C2 C3 C4 120.6(4) . .
C2 C3 H3 119.7 . .
C4 C3 H3 119.7 . .
C5 C4 C3 119.1(4) . .
C5 C4 H4 120.4 . .
C3 C4 H4 120.4 . .
C4 C5 C6 121.9(5) . .
C4 C5 H5 119.0 . .
C6 C5 H5 119.0 . .
C5 C6 C1 117.9(4) . .
C5 C6 C7 119.3(4) . .
C1 C6 C7 122.8(4) . .
N1 C7 C6 120.6(4) . .
N1 C7 C8 119.0(4) . .
C6 C7 C8 120.3(4) . .
C7 C8 C9 111.8(4) . .
C7 C8 H8A 109.3 . .
C9 C8 H8A 109.3 . .
C7 C8 H8B 109.3 . .
C9 C8 H8B 109.3 . .
H8A C8 H8B 107.9 . .
C8 C9 H9A 109.5 . .
C8 C9 H9B 109.5 . .
H9A C9 H9B 109.5 . .
C8 C9 H9C 109.5 . .
H9A C9 H9C 109.5 . .
H9B C9 H9C 109.5 . .
O3 C10 C11 117.7(4) . .
O3 C10 C15 123.9(4) . .
C11 C10 C15 118.4(4) . .
C12 C11 C10 120.9(5) . .
C12 C11 H11 119.6 . .
C10 C11 H11 119.6 . .
C11 C12 C13 121.0(5) . .
C11 C12 H12 119.5 . .
C13 C12 H12 119.5 . .
C14 C13 C12 118.7(5) . .
C14 C13 H13 120.7 . .
C12 C13 H13 120.7 . .
C13 C14 C15 122.2(5) . .
C13 C14 H14 118.9 . .
C15 C14 H14 118.9 . .
C14 C15 C10 118.3(4) . .
C14 C15 C16 119.5(4) . .
C10 C15 C16 121.9(4) . .
N2 C16 C15 118.7(4) . .
N2 C16 C17 120.9(4) . .
C15 C16 C17 120.3(4) . .
C16 C17 C18 110.1(4) . .
C16 C17 H17A 109.6 . .
C18 C17 H17A 109.6 . .
C16 C17 H17B 109.6 . .
C18 C17 H17B 109.6 . .
H17A C17 H17B 108.1 . .
C17 C18 H18A 109.5 . .
C17 C18 H18B 109.5 . .
H18A C18 H18B 109.5 . .
C17 C18 H18C 109.5 . .
H18A C18 H18C 109.5 . .
H18B C18 H18C 109.5 . .
O5 C19 C20 116.6(4) . .
O5 C19 C24 123.2(4) . .
C20 C19 C24 120.2(4) . .
C21 C20 C19 119.8(4) . .
C21 C20 H20 120.1 . .
C19 C20 H20 120.1 . .
C22 C21 C20 121.4(5) . .
C22 C21 H21 119.3 . .
C20 C21 H21 119.3 . .
C21 C22 C23 119.1(4) . .
C21 C22 H22 120.5 . .
C23 C22 H22 120.5 . .
C22 C23 C24 122.4(5) . .
C22 C23 H23 118.8 . .
C24 C23 H23 118.8 . .
C19 C24 C23 116.9(4) . .
C19 C24 C25 123.2(4) . .
C23 C24 C25 119.8(4) . .
N3 C25 C24 119.3(4) . .
N3 C25 C26 119.7(4) . .
C24 C25 C26 121.0(4) . .
C27 C26 C25 111.9(4) . .
C27 C26 H26A 109.2 . .
C25 C26 H26A 109.2 . .
C27 C26 H26B 109.2 . .
C25 C26 H26B 109.2 . .
H26A C26 H26B 107.9 . .
C26 C27 H27A 109.5 . .
C26 C27 H27B 109.5 . .
H27A C27 H27B 109.5 . .
C26 C27 H27C 109.5 . .
H27A C27 H27C 109.5 . .
H27B C27 H27C 109.5 . .
N4 C28 C29 123.2(5) . .
N4 C28 H28 118.4 . .
C29 C28 H28 118.4 . .
C30 C29 C28 119.6(4) . .
C30 C29 H29 120.2 . .
C28 C29 H29 120.2 . .
C29 C30 C31 118.1(4) . .
C29 C30 H30 121.0 . .
C31 C30 H30 121.0 . .
C32 C31 C30 118.3(4) . .
C32 C31 C33 119.6(4) . .
C30 C31 C33 122.1(4) . .
N4 C32 C31 123.4(4) . .
N4 C32 H32 118.3 . .
C31 C32 H32 118.3 . .
C34 C33 C31 179.1(5) . .
C33 C34 H34 180.0 . .
O8 C35 H35A 109.5 . .
O8 C35 H35B 109.5 . .
H35A C35 H35B 109.5 . .
O8 C35 H35C 109.5 . .
H35A C35 H35C 109.5 . .
H35B C35 H35C 109.5 . .
O9 C36 H36A 109.5 . .
O9 C36 H36B 109.5 . .
H36A C36 H36B 109.5 . .
O9 C36 H36C 109.5 . .
H36A C36 H36C 109.5 . .
H36B C36 H36C 109.5 . .
N5 C37 Au1 178.4(4) . .
N6 C38 Au1 177.7(4) . .
C37 Au1 C38 176.6(2) . .
O3 Mn1 O7 172.06(13) . .
O3 Mn1 O6 92.26(13) . .
O7 Mn1 O6 93.03(13) . .
O3 Mn1 N2 87.82(14) . .
O7 Mn1 N2 86.74(14) . .
O6 Mn1 N2 178.54(14) . .
O3 Mn1 N4 88.98(14) . .
O7 Mn1 N4 96.98(13) . .
O6 Mn1 N4 89.52(13) . .
N2 Mn1 N4 91.94(14) . .
O3 Mn1 O1 86.17(12) . .
O7 Mn1 O1 87.19(11) . .
O6 Mn1 O1 98.62(11) . .
N2 Mn1 O1 79.93(12) . .
N4 Mn1 O1 170.67(12) . .
O7 Mn2 O4 89.18(12) . .
O7 Mn2 O1 173.18(13) . 2_656
O4 Mn2 O1 90.69(12) . 2_656
O7 Mn2 N1 89.93(14) . 2_656
O4 Mn2 N1 171.14(14) . 2_656
O1 Mn2 N1 89.16(14) 2_656 2_656
O7 Mn2 N5 97.28(13) . .
O4 Mn2 N5 97.87(13) . .
O1 Mn2 N5 89.49(13) 2_656 .
N1 Mn2 N5 90.98(15) 2_656 .
O7 Mn2 O4 88.12(11) . 2_656
O4 Mn2 O4 86.14(12) . 2_656
O1 Mn2 O4 85.07(11) 2_656 2_656
N1 Mn2 O4 85.02(12) 2_656 2_656
N5 Mn2 O4 173.29(12) . 2_656
O7 Mn2 Mn2 88.08(9) . 2_656
O4 Mn2 Mn2 49.33(9) . 2_656
O1 Mn2 Mn2 86.67(9) 2_656 2_656
N1 Mn2 Mn2 121.83(11) 2_656 2_656
N5 Mn2 Mn2 146.85(11) . 2_656
O4 Mn2 Mn2 36.81(7) 2_656 2_656
O7 Mn2 Mn3 31.07(9) . .
O4 Mn2 Mn3 118.45(9) . .
O1 Mn2 Mn3 146.29(10) 2_656 .
N1 Mn2 Mn3 59.37(10) 2_656 .
N5 Mn2 Mn3 101.84(10) . .
O4 Mn2 Mn3 80.77(7) 2_656 .
Mn2 Mn2 Mn3 99.45(3) 2_656 .
O5 Mn3 O7 175.11(13) . .
O5 Mn3 O2 89.75(13) . 2_656
O7 Mn3 O2 92.54(13) . 2_656
O5 Mn3 N3 88.11(14) . .
O7 Mn3 N3 89.40(14) . .
O2 Mn3 N3 176.62(14) 2_656 .
O5 Mn3 N6 93.12(14) . 2_665
O7 Mn3 N6 91.13(13) . 2_665
O2 Mn3 N6 91.95(14) 2_656 2_665
N3 Mn3 N6 90.78(14) . 2_665
O5 Mn3 O8 88.65(12) . .
O7 Mn3 O8 86.87(12) . .
O2 Mn3 O8 94.13(13) 2_656 .
N3 Mn3 O8 83.20(13) . .
N6 Mn3 O8 173.68(14) 2_665 .
O5 Mn3 Mn2 151.11(10) . .
O7 Mn3 Mn2 31.00(9) . .
O2 Mn3 Mn2 61.56(9) 2_656 .
N3 Mn3 Mn2 120.39(11) . .
N6 Mn3 Mn2 91.27(10) 2_665 .
O8 Mn3 Mn2 90.10(8) . .
C7 N1 O2 117.3(4) . .
C7 N1 Mn2 126.0(3) . 2_656
O2 N1 Mn2 116.7(3) . 2_656
C16 N2 O4 117.6(3) . .
C16 N2 Mn1 127.2(3) . .
O4 N2 Mn1 115.2(2) . .
C25 N3 O6 117.4(4) . .
C25 N3 Mn3 127.0(3) . .
O6 N3 Mn3 115.5(2) . .
C28 N4 C32 117.4(4) . .
C28 N4 Mn1 121.6(3) . .
C32 N4 Mn1 120.6(3) . .
C37 N5 Mn2 159.8(4) . .
C38 N6 Mn3 166.4(4) . 2_665
C1 O1 Mn2 118.5(2) . 2_656
C1 O1 Mn1 112.6(2) . .
Mn2 O1 Mn1 117.02(13) 2_656 .
N1 O2 Mn3 116.1(3) . 2_656
C10 O3 Mn1 123.3(3) . .
N2 O4 Mn2 115.7(2) . .
N2 O4 Mn2 108.7(2) . 2_656
Mn2 O4 Mn2 93.86(12) . 2_656
C19 O5 Mn3 121.1(3) . .
N3 O6 Mn1 116.0(2) . .
Mn2 O7 Mn1 121.99(15) . .
Mn2 O7 Mn3 117.93(16) . .
Mn1 O7 Mn3 118.07(15) . .
C35 O8 Mn3 125.7(3) . .
C35 O8 H8 107.8(15) . .
Mn3 O8 H8 121.4(16) . .
C36 O9 H9 109.5 . .

loop_
_geom_bond_atom_site_label_1
_geom_bond_atom_site_label_2
_geom_bond_distance
_geom_bond_site_symmetry_2
C1 O1 1.357(5) .
C1 C2 1.395(6) .
C1 C6 1.416(6) .
C2 C3 1.376(7) .
C2 H2 0.9500 .
C3 C4 1.391(7) .
C3 H3 0.9500 .
C4 C5 1.376(7) .
C4 H4 0.9500 .
C5 C6 1.410(6) .
C5 H5 0.9500 .
C6 C7 1.462(6) .
C7 N1 1.296(6) .
C7 C8 1.503(6) .
C8 C9 1.538(7) .
C8 H8A 0.9900 .
C8 H8B 0.9900 .
C9 H9A 0.9800 .
C9 H9B 0.9800 .
C9 H9C 0.9800 .
C10 O3 1.328(5) .
C10 C11 1.407(6) .
C10 C15 1.422(6) .
C11 C12 1.377(7) .
C11 H11 0.9500 .
C12 C13 1.391(7) .
C12 H12 0.9500 .
C13 C14 1.374(7) .
C13 H13 0.9500 .
C14 C15 1.408(6) .
C14 H14 0.9500 .
C15 C16 1.461(6) .
C16 N2 1.300(6) .
C16 C17 1.503(6) .
C17 C18 1.536(7) .
C17 H17A 0.9900 .
C17 H17B 0.9900 .
C18 H18A 0.9800 .
C18 H18B 0.9800 .
C18 H18C 0.9800 .
C19 O5 1.346(5) .
C19 C20 1.404(6) .
C19 C24 1.412(6) .
C20 C21 1.382(6) .
C20 H20 0.9500 .
C21 C22 1.367(7) .
C21 H21 0.9500 .
C22 C23 1.380(7) .
C22 H22 0.9500 .
C23 C24 1.413(6) .
C23 H23 0.9500 .
C24 C25 1.471(6) .
C25 N3 1.304(5) .
C25 C26 1.512(6) .
C26 C27 1.503(7) .
C26 H26A 0.9900 .
C26 H26B 0.9900 .
C27 H27A 0.9800 .
C27 H27B 0.9800 .
C27 H27C 0.9800 .
C28 N4 1.335(6) .
C28 C29 1.384(6) .
C28 H28 0.9500 .
C29 C30 1.382(7) .
C29 H29 0.9500 .
C30 C31 1.404(7) .
C30 H30 0.9500 .
C31 C32 1.391(6) .
C31 C33 1.444(7) .
C32 N4 1.346(6) .
C32 H32 0.9500 .
C33 C34 1.188(7) .
C34 H34 0.9500 .
C35 O8 1.427(6) .
C35 H35A 0.9800 .
C35 H35B 0.9800 .
C35 H35C 0.9800 .
C36 O9 1.420(6) .
C36 H36A 0.9800 .
C36 H36B 0.9800 .
C36 H36C 0.9800 .
C37 N5 1.141(6) .
C37 Au1 1.983(4) .
C38 N6 1.136(6) .
C38 Au1 1.987(5) .
Mn1 O3 1.875(3) .
Mn1 O7 1.889(3) .
Mn1 O6 1.918(3) .
Mn1 N2 1.991(4) .
Mn1 N4 2.325(4) .
Mn1 O1 2.472(3) .
Mn2 O7 1.885(3) .
Mn2 O4 1.927(3) .
Mn2 O1 1.933(3) 2_656
Mn2 N1 1.982(4) 2_656
Mn2 N5 2.224(4) .
Mn2 O4 2.439(3) 2_656
Mn2 Mn2 3.2086(12) 2_656
Mn2 Mn3 3.2342(9) .
Mn3 O5 1.876(3) .
Mn3 O7 1.889(3) .
Mn3 O2 1.918(3) 2_656
Mn3 N3 2.009(4) .
Mn3 N6 2.263(4) 2_665
Mn3 O8 2.284(3) .
N1 O2 1.367(4) .
N1 Mn2 1.982(4) 2_656
N2 O4 1.397(4) .
N3 O6 1.387(4) .
N6 Mn3 2.263(4) 2_665
O1 Mn2 1.933(3) 2_656
O2 Mn3 1.918(3) 2_656
O4 Mn2 2.439(3) 2_656
O8 H8 0.878(9) .
O9 H9 0.8400 .

loop_
_geom_torsion_atom_site_label_1
_geom_torsion_atom_site_label_2
_geom_torsion_atom_site_label_3
_geom_torsion_atom_site_label_4
_geom_torsion
_geom_torsion_site_symmetry_1
_geom_torsion_site_symmetry_4
O1 C1 C2 C3 175.8(4) . .
C6 C1 C2 C3 -3.7(7) . .
C1 C2 C3 C4 1.1(8) . .
C2 C3 C4 C5 2.3(8) . .
C3 C4 C5 C6 -3.2(8) . .
C4 C5 C6 C1 0.6(8) . .
C4 C5 C6 C7 -179.6(5) . .
O1 C1 C6 C5 -176.7(4) . .
C2 C1 C6 C5 2.8(7) . .
O1 C1 C6 C7 3.6(7) . .
C2 C1 C6 C7 -177.0(4) . .
C5 C6 C7 N1 156.1(4) . .
C1 C6 C7 N1 -24.1(7) . .
C5 C6 C7 C8 -21.3(7) . .
C1 C6 C7 C8 158.5(4) . .
N1 C7 C8 C9 -79.1(5) . .
C6 C7 C8 C9 98.4(5) . .
O3 C10 C11 C12 -175.0(4) . .
C15 C10 C11 C12 5.0(7) . .
C10 C11 C12 C13 1.5(7) . .
C11 C12 C13 C14 -5.6(8) . .
C12 C13 C14 C15 3.1(7) . .
C13 C14 C15 C10 3.4(7) . .
C13 C14 C15 C16 -170.1(4) . .
O3 C10 C15 C14 172.7(4) . .
C11 C10 C15 C14 -7.3(6) . .
O3 C10 C15 C16 -14.0(7) . .
C11 C10 C15 C16 166.0(4) . .
C14 C15 C16 N2 -165.8(4) . .
C10 C15 C16 N2 20.9(6) . .
C14 C15 C16 C17 14.5(6) . .
C10 C15 C16 C17 -158.7(4) . .
N2 C16 C17 C18 83.7(5) . .
C15 C16 C17 C18 -96.7(5) . .
O5 C19 C20 C21 175.4(4) . .
C24 C19 C20 C21 -1.8(7) . .
C19 C20 C21 C22 -0.3(7) . .
C20 C21 C22 C23 1.4(8) . .
C21 C22 C23 C24 -0.4(8) . .
O5 C19 C24 C23 -174.3(4) . .
C20 C19 C24 C23 2.7(6) . .
O5 C19 C24 C25 2.9(7) . .
C20 C19 C24 C25 179.9(4) . .
C22 C23 C24 C19 -1.7(7) . .
C22 C23 C24 C25 -178.9(4) . .
C19 C24 C25 N3 13.2(7) . .
C23 C24 C25 N3 -169.7(4) . .
C19 C24 C25 C26 -166.9(4) . .
C23 C24 C25 C26 10.2(6) . .
N3 C25 C26 C27 -101.0(5) . .
C24 C25 C26 C27 79.1(5) . .
N4 C28 C29 C30 -0.1(7) . .
C28 C29 C30 C31 -1.1(7) . .
C29 C30 C31 C32 0.6(7) . .
C29 C30 C31 C33 -178.7(4) . .
C30 C31 C32 N4 1.2(7) . .
C33 C31 C32 N4 -179.5(4) . .
C6 C7 N1 O2 177.9(4) . .
C8 C7 N1 O2 -4.7(6) . .
C6 C7 N1 Mn2 -0.4(6) . 2_656
C8 C7 N1 Mn2 177.0(3) . 2_656
C15 C16 N2 O4 -168.7(3) . .
C17 C16 N2 O4 11.0(6) . .
C15 C16 N2 Mn1 10.4(6) . .
C17 C16 N2 Mn1 -170.0(3) . .
C24 C25 N3 O6 -171.6(4) . .
C26 C25 N3 O6 8.5(6) . .
C24 C25 N3 Mn3 8.4(6) . .
C26 C25 N3 Mn3 -171.5(3) . .
C29 C28 N4 C32 1.8(7) . .
C29 C28 N4 Mn1 -171.0(4) . .
C31 C32 N4 C28 -2.3(6) . .
C31 C32 N4 Mn1 170.5(3) . .
C2 C1 O1 Mn2 -141.4(3) . 2_656
C6 C1 O1 Mn2 38.0(5) . 2_656
C2 C1 O1 Mn1 76.9(4) . .
C6 C1 O1 Mn1 -103.6(4) . .
C7 N1 O2 Mn3 151.1(3) . 2_656
Mn2 N1 O2 Mn3 -30.4(3) 2_656 2_656
C11 C10 O3 Mn1 154.5(3) . .
C15 C10 O3 Mn1 -25.5(6) . .
O6 Mn1 O3 C10 -140.7(3) . .
N2 Mn1 O3 C10 40.8(3) . .
N4 Mn1 O3 C10 -51.2(3) . .
O1 Mn1 O3 C10 120.8(3) . .
C16 N2 O4 Mn2 -141.6(3) . .
Mn1 N2 O4 Mn2 39.2(3) . .
C16 N2 O4 Mn2 114.4(3) . 2_656
Mn1 N2 O4 Mn2 -64.8(2) . 2_656
C20 C19 O5 Mn3 142.7(3) . .
C24 C19 O5 Mn3 -40.2(5) . .
O2 Mn3 O5 C19 -137.2(3) 2_656 .
N3 Mn3 O5 C19 45.4(3) . .
N6 Mn3 O5 C19 -45.2(3) 2_665 .
O8 Mn3 O5 C19 128.7(3) . .
Mn2 Mn3 O5 C19 -143.6(3) . .
C25 N3 O6 Mn1 -148.4(3) . .
Mn3 N3 O6 Mn1 31.6(3) . .
O4 Mn2 O7 Mn1 2.28(18) . .
N1 Mn2 O7 Mn1 173.47(19) 2_656 .
N5 Mn2 O7 Mn1 -95.55(19) . .
O4 Mn2 O7 Mn1 88.44(18) 2_656 .
Mn2 Mn2 O7 Mn1 51.61(16) 2_656 .
Mn3 Mn2 O7 Mn1 163.6(3) . .
O4 Mn2 O7 Mn3 -161.29(17) . .
N1 Mn2 O7 Mn3 9.89(18) 2_656 .
N5 Mn2 O7 Mn3 100.88(18) . .
O4 Mn2 O7 Mn3 -75.13(16) 2_656 .
Mn2 Mn2 O7 Mn3 -111.96(15) 2_656 .
O6 Mn1 O7 Mn2 -166.18(18) . .
N2 Mn1 O7 Mn2 12.37(19) . .
N4 Mn1 O7 Mn2 103.93(18) . .
O1 Mn1 O7 Mn2 -67.69(17) . .
O6 Mn1 O7 Mn3 -2.63(18) . .
N2 Mn1 O7 Mn3 175.92(18) . .
N4 Mn1 O7 Mn3 -92.52(17) . .
O1 Mn1 O7 Mn3 95.85(16) . .
O2 Mn3 O7 Mn2 1.41(18) 2_656 .
N3 Mn3 O7 Mn2 178.64(18) . .
N6 Mn3 O7 Mn2 -90.59(18) 2_665 .
O8 Mn3 O7 Mn2 95.42(17) . .
O2 Mn3 O7 Mn1 -162.81(17) 2_656 .
N3 Mn3 O7 Mn1 14.42(18) . .
N6 Mn3 O7 Mn1 105.19(18) 2_665 .
O8 Mn3 O7 Mn1 -68.81(17) . .
Mn2 Mn3 O7 Mn1 -164.2(3) . .
